data_1507728
loop_
_publ_author_name
'Anabuki, Shoma'
'Tokuji, Sumito'
'Aratani, Naoki'
'Osuka, Atsuhiro'

_publ_section_title
;
 Direct meso-Alkynylation of Porphyrins Doubly Assisted by Pyridyl
 Coordination.
;
_journal_issue 11
_journal_name_full 'Organic letters'
_journal_page_first 2778
_journal_page_last 2781
_journal_paper_doi 10.1021/ol301005b
_journal_volume 14
_journal_year 2012
_chemical_formula_moiety 'C81 H84 N6 Ni O, C6 H6 '
_chemical_formula_sum 'C87 H90 N6 Ni O'
_chemical_formula_weight 1294.36
_chemical_name_systematic
; 
 ? 
;
_space_group_IT_number 2
_symmetry_cell_setting triclinic
_symmetry_Int_Tables_number 2
_symmetry_space_group_name_Hall '-P 1'
_symmetry_space_group_name_H-M 'P -1'
_atom_sites_solution_hydrogens geom
_atom_sites_solution_primary direct
_atom_sites_solution_secondary difmap
_audit_creation_method SHELXL-97
_cell_angle_alpha 103.845(5)
_cell_angle_beta 105.316(5)
_cell_angle_gamma 106.968(5)
_cell_formula_units_Z 2
_cell_length_a 13.467(5)
_cell_length_b 16.348(5)
_cell_length_c 18.590(5)
_cell_measurement_reflns_used 6985
_cell_measurement_temperature 93
_cell_measurement_theta_max 27.95
_cell_measurement_theta_min 2.41
_cell_volume 3547(2)
_computing_cell_refinement 'APEX2 (Bruker AXS, 2006)'
_computing_data_collection 'APEX2 (Bruker AXS, 2006)'
_computing_data_reduction 'SAINT (Bruker AXS, 2004)'
_computing_molecular_graphics 'XSHEL (Bruker AXS,2002)'
_computing_publication_material 'XCIF (Bruker AXS, 2001)'
_computing_structure_refinement 'SHELXL-97 (Sheldrick, 1997)'
_computing_structure_solution 'SHELXS-97 (Sheldrick, 1997)'
_diffrn_ambient_temperature 93
_diffrn_detector_area_resol_mean 8.333
_diffrn_measured_fraction_theta_full 0.982
_diffrn_measured_fraction_theta_max 0.982
_diffrn_measurement_device_type 'Bruker APEXII CCD area detector'
_diffrn_measurement_method 'phi and omega scans'
_diffrn_radiation_monochromator graphite
_diffrn_radiation_source 'fine-focus sealed tube'
_diffrn_radiation_type MoK\a
_diffrn_radiation_wavelength 0.71069
_diffrn_reflns_av_R_equivalents 0.0204
_diffrn_reflns_av_sigmaI/netI 0.0460
_diffrn_reflns_limit_h_max 15
_diffrn_reflns_limit_h_min -16
_diffrn_reflns_limit_k_max 17
_diffrn_reflns_limit_k_min -19
_diffrn_reflns_limit_l_max 22
_diffrn_reflns_limit_l_min -11
_diffrn_reflns_number 17201
_diffrn_reflns_theta_full 25.00
_diffrn_reflns_theta_max 25.00
_diffrn_reflns_theta_min 2.13
_exptl_absorpt_coefficient_mu 0.326
_exptl_absorpt_correction_T_max 0.9682
_exptl_absorpt_correction_T_min 0.8807
_exptl_absorpt_correction_type empirical
_exptl_absorpt_process_details
;
SADABS Sheldrick 1996
;
_exptl_crystal_colour red
_exptl_crystal_density_diffrn 1.212
_exptl_crystal_density_method 'not measured'
_exptl_crystal_description prism
_exptl_crystal_F_000 1380
_exptl_crystal_size_max 0.40
_exptl_crystal_size_mid 0.20
_exptl_crystal_size_min 0.10
_refine_diff_density_max 0.824
_refine_diff_density_min -0.503
_refine_diff_density_rms 0.053
_refine_ls_extinction_method none
_refine_ls_goodness_of_fit_ref 1.034
_refine_ls_hydrogen_treatment constr
_refine_ls_matrix_type full
_refine_ls_number_parameters 1042
_refine_ls_number_reflns 12265
_refine_ls_number_restraints 90
_refine_ls_restrained_S_all 1.032
_refine_ls_R_factor_all 0.0580
_refine_ls_R_factor_gt 0.0430
_refine_ls_shift/su_max 0.001
_refine_ls_shift/su_mean 0.000
_refine_ls_structure_factor_coef Fsqd
_refine_ls_weighting_details 'calc w=1/[\s^2^(Fo^2^)+(0.0591P)^2^+1.5980P] where P=(Fo^2^+2Fc^2^)/3'
_refine_ls_weighting_scheme calc
_refine_ls_wR_factor_gt 0.1086
_refine_ls_wR_factor_ref 0.1168
_reflns_number_gt 9768
_reflns_number_total 12265
_reflns_threshold_expression >2sigma(I)
_cod_data_source_file ol301005b_si_004.cif
_cod_data_source_block 20306anabuki_0m
_cod_database_code 1507728

loop_
_symmetry_equiv_pos_as_xyz
'x, y, z'
'-x, -y, -z'

loop_
_atom_site_label
_atom_site_type_symbol
_atom_site_fract_x
_atom_site_fract_y
_atom_site_fract_z
_atom_site_U_iso_or_equiv
_atom_site_adp_type
_atom_site_occupancy
_atom_site_symmetry_multiplicity
_atom_site_calc_flag
_atom_site_refinement_flags
_atom_site_disorder_assembly
_atom_site_disorder_group
C1 C 0.35504(18) 0.16665(14) 0.18694(12) 0.0173(5) Uani 1 1 d . A .
C2 C 0.41676(19) 0.13373(14) 0.14151(13) 0.0194(5) Uani 1 1 d . . .
C3 C 0.51490(19) 0.20362(15) 0.16378(13) 0.0206(5) Uani 1 1 d . . .
H3 H 0.5743 0.2019 0.1458 0.025 Uiso 1 1 calc R . .
C4 C 0.51369(18) 0.28080(14) 0.21918(12) 0.0178(5) Uani 1 1 d . A .
C5 C 0.59086(18) 0.36901(15) 0.24246(12) 0.0188(5) Uani 1 1 d . . .
C6 C 0.56986(17) 0.44372(14) 0.27947(12) 0.0180(5) Uani 1 1 d . A .
C7 C 0.62696(18) 0.53658(15) 0.28702(13) 0.0208(5) Uani 1 1 d . . .
H7 H 0.6896 0.5587 0.2726 0.025 Uiso 1 1 calc R A .
C8 C 0.57450(18) 0.58625(15) 0.31848(12) 0.0195(5) Uani 1 1 d . A .
H8 H 0.5910 0.6493 0.3278 0.023 Uiso 1 1 calc R . .
C9 C 0.48938(18) 0.52631(14) 0.33525(12) 0.0178(5) Uani 1 1 d . . .
C10 C 0.43239(18) 0.55519(14) 0.38220(12) 0.0174(5) Uani 1 1 d . A .
C11 C 0.37813(18) 0.49899(14) 0.41699(12) 0.0176(5) Uani 1 1 d . . .
C12 C 0.34658(18) 0.52817(15) 0.48376(13) 0.0218(5) Uani 1 1 d . A .
H12 H 0.3514 0.5880 0.5084 0.026 Uiso 1 1 calc R . .
C13 C 0.30907(18) 0.45548(15) 0.50511(13) 0.0209(5) Uani 1 1 d . . .
H13 H 0.2880 0.4552 0.5500 0.025 Uiso 1 1 calc R A .
C14 C 0.30693(17) 0.37843(14) 0.44743(12) 0.0174(5) Uani 1 1 d . A .
C15 C 0.24717(17) 0.28794(15) 0.43583(12) 0.0177(5) Uani 1 1 d . . .
C16 C 0.22150(17) 0.21881(14) 0.36533(12) 0.0171(5) Uani 1 1 d . A .
C17 C 0.13351(18) 0.13162(14) 0.33787(13) 0.0193(5) Uani 1 1 d . . .
H17 H 0.0894 0.1097 0.3667 0.023 Uiso 1 1 calc R A .
C18 C 0.12385(18) 0.08566(14) 0.26392(13) 0.0183(5) Uani 1 1 d . A .
C19 C 0.21308(17) 0.14336(14) 0.24714(12) 0.0167(5) Uani 1 1 d . . .
C20 C 0.25173(18) 0.11497(14) 0.18644(12) 0.0172(5) Uani 1 1 d . A .
C21 C 0.6941(10) 0.3764(7) 0.2232(6) 0.010(2) Uani 0.545(4) 1 d PU A 3
C22 C 0.7097(9) 0.4171(7) 0.1672(6) 0.024(3) Uani 0.545(4) 1 d PU A 3
H22 H 0.6575 0.4407 0.1445 0.029 Uiso 0.545(4) 1 calc PR A 3
C23 C 0.8016(8) 0.4235(6) 0.1438(5) 0.017(2) Uani 0.545(4) 1 d PU A 3
C24 C 0.8728(8) 0.3867(5) 0.1786(5) 0.0180(19) Uani 0.545(4) 1 d PU A 3
H24 H 0.9360 0.3902 0.1641 0.022 Uiso 0.545(4) 1 calc PR A 3
C25 C 0.8577(8) 0.3444(5) 0.2340(5) 0.0186(19) Uani 0.545(4) 1 d PU A 3
C26 C 0.7661(8) 0.3412(5) 0.2560(5) 0.0140(18) Uani 0.545(4) 1 d PU A 3
H26 H 0.7540 0.3140 0.2943 0.017 Uiso 0.545(4) 1 calc PR A 3
C27 C 0.8138(13) 0.4639(11) 0.0788(11) 0.027(2) Uani 0.545(4) 1 d P A 3
C28 C 0.7690(8) 0.5413(7) 0.0817(6) 0.070(3) Uani 0.545(4) 1 d P A 3
H28A H 0.8068 0.5882 0.1346 0.105 Uiso 0.545(4) 1 calc PR A 3
H28B H 0.6888 0.5165 0.0706 0.105 Uiso 0.545(4) 1 calc PR A 3
H28C H 0.7831 0.5682 0.0418 0.105 Uiso 0.545(4) 1 calc PR A 3
C29 C 0.7588(6) 0.3917(5) 0.0000(3) 0.075(3) Uani 0.545(4) 1 d P A 3
H29A H 0.7882 0.3435 -0.0001 0.113 Uiso 0.545(4) 1 calc PR A 3
H29B H 0.7732 0.4175 -0.0404 0.113 Uiso 0.545(4) 1 calc PR A 3
H29C H 0.6784 0.3663 -0.0118 0.113 Uiso 0.545(4) 1 calc PR A 3
C30 C 0.9389(5) 0.5105(5) 0.0945(5) 0.062(2) Uani 0.545(4) 1 d P A 3
H30A H 0.9725 0.4647 0.0903 0.093 Uiso 0.545(4) 1 calc PR A 3
H30B H 0.9758 0.5563 0.1479 0.093 Uiso 0.545(4) 1 calc PR A 3
H30C H 0.9476 0.5400 0.0552 0.093 Uiso 0.545(4) 1 calc PR A 3
C31 C 0.9452(11) 0.3106(8) 0.2712(6) 0.026(2) Uani 0.545(4) 1 d PU A 3
C32 C 0.8990(4) 0.2412(4) 0.3059(3) 0.0415(15) Uani 0.545(4) 1 d P A 3
H32A H 0.8352 0.1897 0.2642 0.062 Uiso 0.545(4) 1 calc PR A 3
H32B H 0.8750 0.2688 0.3477 0.062 Uiso 0.545(4) 1 calc PR A 3
H32C H 0.9565 0.2195 0.3286 0.062 Uiso 0.545(4) 1 calc PR A 3
C33 C 1.0429(5) 0.3906(4) 0.3359(4) 0.0515(18) Uani 0.545(4) 1 d P A 3
H33A H 1.0735 0.4359 0.3131 0.077 Uiso 0.545(4) 1 calc PR A 3
H33B H 1.1004 0.3695 0.3595 0.077 Uiso 0.545(4) 1 calc PR A 3
H33C H 1.0179 0.4183 0.3770 0.077 Uiso 0.545(4) 1 calc PR A 3
C34 C 0.9885(11) 0.2641(11) 0.2092(9) 0.076(5) Uani 0.545(4) 1 d P A 3
H34A H 1.0190 0.3072 0.1845 0.113 Uiso 0.545(4) 1 calc PR A 3
H34B H 0.9269 0.2104 0.1682 0.113 Uiso 0.545(4) 1 calc PR A 3
H34C H 1.0468 0.2456 0.2359 0.113 Uiso 0.545(4) 1 calc PR A 3
C21A C 0.6870(13) 0.3876(8) 0.2134(8) 0.017(3) Uani 0.455(4) 1 d PU A 4
C22A C 0.6968(10) 0.4228(7) 0.1558(7) 0.012(2) Uani 0.455(4) 1 d PU A 4
H22A H 0.6409 0.4432 0.1331 0.014 Uiso 0.455(4) 1 calc PR A 4
C23A C 0.7848(9) 0.4311(6) 0.1274(6) 0.019(2) Uani 0.455(4) 1 d PU A 4
C24A C 0.8655(9) 0.4010(6) 0.1615(5) 0.022(2) Uani 0.455(4) 1 d PU A 4
H24A H 0.9242 0.4041 0.1416 0.026 Uiso 0.455(4) 1 calc PR A 4
C25A C 0.8657(8) 0.3662(6) 0.2233(5) 0.019(2) Uani 0.455(4) 1 d PU A 4
C26A C 0.7761(11) 0.3599(7) 0.2482(6) 0.021(2) Uani 0.455(4) 1 d PU A 4
H26A H 0.7729 0.3364 0.2900 0.025 Uiso 0.455(4) 1 calc PR A 4
C27A C 0.7940(18) 0.4763(14) 0.0646(13) 0.034(4) Uani 0.455(4) 1 d P A 4
C28A C 0.8860(6) 0.4587(4) 0.0316(4) 0.0424(19) Uani 0.455(4) 1 d P A 4
H28D H 0.9586 0.4869 0.0750 0.064 Uiso 0.455(4) 1 calc PR A 4
H28E H 0.8890 0.4852 -0.0101 0.064 Uiso 0.455(4) 1 calc PR A 4
H28F H 0.8671 0.3930 0.0097 0.064 Uiso 0.455(4) 1 calc PR A 4
C29A C 0.6860(5) 0.4310(4) -0.0038(3) 0.0310(15) Uani 0.455(4) 1 d P A 4
H29D H 0.6263 0.4395 0.0142 0.046 Uiso 0.455(4) 1 calc PR A 4
H29E H 0.6703 0.3658 -0.0253 0.046 Uiso 0.455(4) 1 calc PR A 4
H29F H 0.6904 0.4580 -0.0451 0.046 Uiso 0.455(4) 1 calc PR A 4
C30A C 0.8309(7) 0.5775(4) 0.1034(5) 0.0356(19) Uani 0.455(4) 1 d P A 4
H30D H 0.9041 0.6010 0.1455 0.053 Uiso 0.455(4) 1 calc PR A 4
H30E H 0.7770 0.5903 0.1263 0.053 Uiso 0.455(4) 1 calc PR A 4
H30F H 0.8354 0.6071 0.0637 0.053 Uiso 0.455(4) 1 calc PR A 4
C31A C 0.9564(15) 0.3318(12) 0.2560(9) 0.045(4) Uani 0.455(4) 1 d P A 4
C32A C 1.0728(6) 0.4068(6) 0.2753(6) 0.072(3) Uani 0.455(4) 1 d P A 4
H32D H 1.1317 0.3860 0.2968 0.109 Uiso 0.455(4) 1 calc PR A 4
H32E H 1.0819 0.4631 0.3146 0.109 Uiso 0.455(4) 1 calc PR A 4
H32F H 1.0775 0.4182 0.2267 0.109 Uiso 0.455(4) 1 calc PR A 4
C33A C 0.9475(12) 0.2479(9) 0.1972(11) 0.048(3) Uani 0.455(4) 1 d P A 4
H33D H 1.0070 0.2284 0.2202 0.072 Uiso 0.455(4) 1 calc PR A 4
H33E H 0.9544 0.2604 0.1494 0.072 Uiso 0.455(4) 1 calc PR A 4
H33F H 0.8751 0.1996 0.1833 0.072 Uiso 0.455(4) 1 calc PR A 4
C34A C 0.9578(9) 0.3196(7) 0.3327(7) 0.085(3) Uiso 0.455(4) 1 d P A 4
H34D H 0.9651 0.3765 0.3701 0.128 Uiso 0.455(4) 1 calc PR A 4
H34E H 1.0209 0.3033 0.3545 0.128 Uiso 0.455(4) 1 calc PR A 4
H34F H 0.8883 0.2710 0.3243 0.128 Uiso 0.455(4) 1 calc PR A 4
C35 C 0.42902(18) 0.64815(14) 0.39529(13) 0.0184(5) Uani 1 1 d . . .
C36 C 0.37669(18) 0.66575(15) 0.32864(13) 0.0203(5) Uani 1 1 d . A .
H36 H 0.3533 0.6219 0.2774 0.024 Uiso 1 1 calc R . .
C37 C 0.35800(19) 0.74611(15) 0.33554(13) 0.0206(5) Uani 1 1 d . . .
C38 C 0.39044(18) 0.80801(15) 0.41176(13) 0.0212(5) Uani 1 1 d . A .
H38 H 0.3759 0.8622 0.4175 0.025 Uiso 1 1 calc R . .
C39 C 0.44359(18) 0.79276(14) 0.47982(13) 0.0185(5) Uani 1 1 d . . .
C40 C 0.46569(18) 0.71331(14) 0.46998(13) 0.0187(5) Uani 1 1 d . A .
H40 H 0.5065 0.7036 0.5151 0.022 Uiso 1 1 calc R . .
C41 C 0.2992(2) 0.76237(16) 0.26009(13) 0.0278(6) Uani 1 1 d . A .
C42 C 0.1863(3) 0.6841(2) 0.21310(19) 0.0403(10) Uani 0.836(5) 1 d P A 1
H42A H 0.1968 0.6261 0.2019 0.060 Uiso 0.836(5) 1 calc PR A 1
H42B H 0.1519 0.6918 0.1630 0.060 Uiso 0.836(5) 1 calc PR A 1
H42C H 0.1380 0.6841 0.2443 0.060 Uiso 0.836(5) 1 calc PR A 1
C43 C 0.2856(4) 0.8524(2) 0.2780(2) 0.0549(13) Uani 0.836(5) 1 d P A 1
H43A H 0.2479 0.8592 0.2282 0.082 Uiso 0.836(5) 1 calc PR A 1
H43B H 0.3589 0.9018 0.3054 0.082 Uiso 0.836(5) 1 calc PR A 1
H43C H 0.2410 0.8546 0.3119 0.082 Uiso 0.836(5) 1 calc PR A 1
C44 C 0.3712(3) 0.7625(3) 0.2079(2) 0.0519(11) Uani 0.836(5) 1 d P A 1
H44A H 0.3811 0.7043 0.1950 0.078 Uiso 0.836(5) 1 calc PR A 1
H44B H 0.4441 0.8123 0.2368 0.078 Uiso 0.836(5) 1 calc PR A 1
H44C H 0.3343 0.7709 0.1588 0.078 Uiso 0.836(5) 1 calc PR A 1
C42A C 0.2632(15) 0.6873(11) 0.1846(10) 0.039(5) Uiso 0.164(5) 1 d P A 2
H42D H 0.2268 0.7040 0.1405 0.059 Uiso 0.164(5) 1 calc PR A 2
H42E H 0.2107 0.6322 0.1858 0.059 Uiso 0.164(5) 1 calc PR A 2
H42F H 0.3281 0.6760 0.1774 0.059 Uiso 0.164(5) 1 calc PR A 2
C43A C 0.2011(17) 0.7890(14) 0.2713(12) 0.051(5) Uiso 0.164(5) 1 d P A 2
H43D H 0.2282 0.8392 0.3216 0.076 Uiso 0.164(5) 1 calc PR A 2
H43E H 0.1435 0.7365 0.2718 0.076 Uiso 0.164(5) 1 calc PR A 2
H43F H 0.1698 0.8082 0.2274 0.076 Uiso 0.164(5) 1 calc PR A 2
C44A C 0.3798(16) 0.8464(13) 0.2546(10) 0.046(5) Uani 0.164(5) 1 d P A 2
H44D H 0.4047 0.8981 0.3035 0.069 Uiso 0.164(5) 1 calc PR A 2
H44E H 0.3422 0.8608 0.2092 0.069 Uiso 0.164(5) 1 calc PR A 2
H44F H 0.4443 0.8343 0.2474 0.069 Uiso 0.164(5) 1 calc PR A 2
C45 C 0.47573(19) 0.85856(15) 0.56411(13) 0.0218(5) Uani 1 1 d . A .
C46 C 0.4246(2) 0.93071(16) 0.56507(14) 0.0265(5) Uani 1 1 d . . .
H46A H 0.4476 0.9709 0.6199 0.040 Uiso 1 1 calc R A .
H46B H 0.3433 0.9009 0.5425 0.040 Uiso 1 1 calc R . .
H46C H 0.4500 0.9666 0.5335 0.040 Uiso 1 1 calc R . .
C47 C 0.6027(2) 0.90564(17) 0.60137(15) 0.0321(6) Uani 1 1 d . . .
H47A H 0.6239 0.9478 0.6552 0.048 Uiso 1 1 calc R A .
H47B H 0.6299 0.9395 0.5690 0.048 Uiso 1 1 calc R . .
H47C H 0.6356 0.8597 0.6038 0.048 Uiso 1 1 calc R . .
C48 C 0.4330(2) 0.80483(17) 0.61485(14) 0.0338(6) Uani 1 1 d . . .
H48A H 0.4537 0.8468 0.6686 0.051 Uiso 1 1 calc R A .
H48B H 0.4664 0.7593 0.6174 0.051 Uiso 1 1 calc R . .
H48C H 0.3518 0.7743 0.5908 0.051 Uiso 1 1 calc R . .
C49 C 0.19886(18) 0.26338(15) 0.49504(12) 0.0201(5) Uani 1 1 d . A .
C50 C 0.12347(19) 0.29823(16) 0.51590(13) 0.0245(5) Uani 1 1 d . . .
H50 H 0.1033 0.3397 0.4928 0.029 Uiso 1 1 calc R A .
C51 C 0.07726(19) 0.27367(17) 0.56969(14) 0.0280(6) Uani 1 1 d . A .
C52 C 0.1077(2) 0.21166(17) 0.60167(14) 0.0292(6) Uani 1 1 d . . .
H52 H 0.0774 0.1948 0.6391 0.035 Uiso 1 1 calc R A .
C53 C 0.18081(19) 0.17341(17) 0.58100(14) 0.0277(5) Uani 1 1 d . A .
C54 C 0.22618(18) 0.20111(15) 0.52746(13) 0.0224(5) Uani 1 1 d . . .
H54 H 0.2769 0.1769 0.5128 0.027 Uiso 1 1 calc R A .
C55 C -0.0055(2) 0.3120(2) 0.59304(16) 0.0369(7) Uani 1 1 d . . .
C56 C -0.0259(5) 0.3813(5) 0.5521(3) 0.081(2) Uani 0.843(10) 1 d P A 7
H56A H 0.0453 0.4300 0.5641 0.122 Uiso 0.843(10) 1 calc PR A 7
H56B H -0.0745 0.4074 0.5718 0.122 Uiso 0.843(10) 1 calc PR A 7
H56C H -0.0615 0.3500 0.4945 0.122 Uiso 0.843(10) 1 calc PR A 7
C57 C -0.1140(4) 0.2373(4) 0.5716(5) 0.090(3) Uani 0.843(10) 1 d P A 7
H57A H -0.1428 0.2029 0.5146 0.134 Uiso 0.843(10) 1 calc PR A 7
H57B H -0.1669 0.2630 0.5846 0.134 Uiso 0.843(10) 1 calc PR A 7
H57C H -0.1039 0.1966 0.6015 0.134 Uiso 0.843(10) 1 calc PR A 7
C58 C 0.0438(3) 0.3669(3) 0.6824(3) 0.0402(11) Uani 0.843(10) 1 d P A 7
H58A H 0.1130 0.4178 0.6942 0.060 Uiso 0.843(10) 1 calc PR A 7
H58B H 0.0595 0.3274 0.7123 0.060 Uiso 0.843(10) 1 calc PR A 7
H58C H -0.0096 0.3904 0.6975 0.060 Uiso 0.843(10) 1 calc PR A 7
C56A C -0.0885(18) 0.3070(18) 0.5189(13) 0.049(7) Uiso 0.157(10) 1 d P A 8
H56D H -0.1307 0.2432 0.4849 0.073 Uiso 0.157(10) 1 calc PR A 8
H56E H -0.0496 0.3401 0.4906 0.073 Uiso 0.157(10) 1 calc PR A 8
H56F H -0.1396 0.3346 0.5328 0.073 Uiso 0.157(10) 1 calc PR A 8
C57A C 0.040(3) 0.382(2) 0.652(2) 0.083(12) Uiso 0.157(10) 1 d P A 8
H57D H -0.0161 0.4028 0.6647 0.125 Uiso 0.157(10) 1 calc PR A 8
H57E H 0.0917 0.4291 0.6407 0.125 Uiso 0.157(10) 1 calc PR A 8
H57F H 0.0817 0.3691 0.6969 0.125 Uiso 0.157(10) 1 calc PR A 8
C58A C -0.093(2) 0.2286(18) 0.6112(15) 0.044(6) Uiso 0.157(10) 1 d P A 8
H58D H -0.1199 0.1711 0.5671 0.066 Uiso 0.157(10) 1 calc PR A 8
H58E H -0.1560 0.2443 0.6165 0.066 Uiso 0.157(10) 1 calc PR A 8
H58F H -0.0532 0.2219 0.6605 0.066 Uiso 0.157(10) 1 calc PR A 8
C59 C 0.2100(6) 0.0984(5) 0.6097(4) 0.0280(12) Uani 0.779(5) 1 d PD A 5
C60 C 0.1555(5) 0.0768(4) 0.6690(3) 0.0504(13) Uani 0.779(5) 1 d PD A 5
H60A H 0.0746 0.0559 0.6440 0.076 Uiso 0.779(5) 1 calc PR A 5
H60B H 0.1826 0.1317 0.7157 0.076 Uiso 0.779(5) 1 calc PR A 5
H60C H 0.1745 0.0289 0.6854 0.076 Uiso 0.779(5) 1 calc PR A 5
C61 C 0.1696(3) 0.0099(2) 0.5392(2) 0.0361(10) Uani 0.779(5) 1 d PD A 5
H61A H 0.2031 0.0222 0.5002 0.054 Uiso 0.779(5) 1 calc PR A 5
H61B H 0.0884 -0.0133 0.5144 0.054 Uiso 0.779(5) 1 calc PR A 5
H61C H 0.1915 -0.0355 0.5580 0.054 Uiso 0.779(5) 1 calc PR A 5
C62 C 0.3358(3) 0.1308(3) 0.6489(2) 0.0357(9) Uani 0.779(5) 1 d PD A 5
H62A H 0.3709 0.1450 0.6111 0.054 Uiso 0.779(5) 1 calc PR A 5
H62B H 0.3547 0.0828 0.6650 0.054 Uiso 0.779(5) 1 calc PR A 5
H62C H 0.3627 0.1855 0.6957 0.054 Uiso 0.779(5) 1 calc PR A 5
C59A C 0.219(2) 0.1251(15) 0.6341(11) 0.043(7) Uani 0.221(5) 1 d PD A 6
C60A C 0.2800(11) 0.1815(10) 0.7233(7) 0.047(4) Uani 0.221(5) 1 d PD A 6
H60D H 0.2988 0.1421 0.7523 0.070 Uiso 0.221(5) 1 calc PR A 6
H60E H 0.2318 0.2077 0.7436 0.070 Uiso 0.221(5) 1 calc PR A 6
H60F H 0.3483 0.2307 0.7306 0.070 Uiso 0.221(5) 1 calc PR A 6
C61A C 0.2950(13) 0.0858(10) 0.6027(10) 0.047(4) Uiso 0.221(5) 1 d PD A 6
H61D H 0.3217 0.0526 0.6358 0.071 Uiso 0.221(5) 1 calc PR A 6
H61E H 0.3585 0.1354 0.6044 0.071 Uiso 0.221(5) 1 calc PR A 6
H61F H 0.2536 0.0442 0.5478 0.071 Uiso 0.221(5) 1 calc PR A 6
C62A C 0.1177(14) 0.0434(11) 0.6210(11) 0.055(5) Uani 0.221(5) 1 d PD A 6
H62D H 0.1393 0.0103 0.6559 0.083 Uiso 0.221(5) 1 calc PR A 6
H62E H 0.0879 0.0030 0.5655 0.083 Uiso 0.221(5) 1 calc PR A 6
H62F H 0.0606 0.0640 0.6330 0.083 Uiso 0.221(5) 1 calc PR A 6
C63 C 0.38381(19) 0.04119(15) 0.08301(14) 0.0226(5) Uani 1 1 d . . .
N5 N 0.3449(2) 0.03248(14) 0.00688(12) 0.0420(6) Uani 1 1 d . . .
C67 C 0.3166(3) -0.04994(19) -0.04621(17) 0.0531(9) Uani 1 1 d . . .
H67 H 0.2889 -0.0572 -0.1009 0.064 Uiso 1 1 calc R . .
C66 C 0.3246(2) -0.12398(18) -0.02755(17) 0.0405(7) Uani 1 1 d . . .
H66 H 0.3011 -0.1812 -0.0678 0.049 Uiso 1 1 calc R . .
C65 C 0.3671(3) -0.11326(18) 0.05049(18) 0.0441(7) Uani 1 1 d . . .
H65 H 0.3757 -0.1629 0.0660 0.053 Uiso 1 1 calc R . .
C68 C 0.03549(18) -0.00557(14) 0.21372(13) 0.0200(5) Uani 1 1 d . . .
C69 C -0.05421(19) -0.01186(15) 0.15347(14) 0.0235(5) Uani 1 1 d . A .
H69 H -0.0580 0.0406 0.1413 0.028 Uiso 1 1 calc R . .
C70 C -0.1387(2) -0.09592(17) 0.11095(15) 0.0323(6) Uani 1 1 d . . .
H70 H -0.2019 -0.1020 0.0691 0.039 Uiso 1 1 calc R A .
C71 C -0.1308(2) -0.17084(17) 0.12958(15) 0.0316(6) Uani 1 1 d . A .
H71 H -0.1882 -0.2293 0.1008 0.038 Uiso 1 1 calc R . .
C72 C -0.0389(2) -0.15989(16) 0.19020(15) 0.0310(6) Uani 1 1 d . . .
H72 H -0.0336 -0.2120 0.2025 0.037 Uiso 1 1 calc R A .
C73 C 0.18756(18) 0.02713(15) 0.12617(13) 0.0194(5) Uani 1 1 d . . .
C74 C 0.12810(19) -0.04576(15) 0.07676(13) 0.0219(5) Uani 1 1 d . A .
C75 C 0.05252(19) -0.13612(15) 0.02558(13) 0.0222(5) Uani 1 1 d . . .
C76 C 0.0701(2) -0.21071(16) 0.04180(14) 0.0278(5) Uani 1 1 d . A .
H76 H 0.1366 -0.2016 0.0822 0.033 Uiso 1 1 calc R . .
C77 C -0.0083(2) -0.29758(16) -0.00019(15) 0.0323(6) Uani 1 1 d . . .
H77 H 0.0043 -0.3479 0.0115 0.039 Uiso 1 1 calc R A .
C78 C -0.1057(2) -0.31174(15) -0.05957(13) 0.0258(5) Uani 1 1 d . A .
C79 C -0.1234(2) -0.23911(16) -0.07804(14) 0.0272(5) Uani 1 1 d . . .
H79 H -0.1890 -0.2487 -0.1196 0.033 Uiso 1 1 calc R A .
C80 C -0.0440(2) -0.15159(15) -0.03509(14) 0.0256(5) Uani 1 1 d . A .
H80 H -0.0563 -0.1014 -0.0476 0.031 Uiso 1 1 calc R . .
C81 C -0.2788(2) -0.41821(18) -0.15769(15) 0.0395(7) Uani 1 1 d . A .
H81A H -0.3186 -0.3825 -0.1370 0.059 Uiso 1 1 calc R . .
H81B H -0.3255 -0.4832 -0.1772 0.059 Uiso 1 1 calc R . .
H81C H -0.2615 -0.4011 -0.2013 0.059 Uiso 1 1 calc R . .
C82 C 0.4330(4) 0.3129(3) 0.8688(3) 0.0821(12) Uani 1 1 d . . .
H82 H 0.4353 0.3164 0.8189 0.098 Uiso 1 1 calc R . .
C83 C 0.4327(5) 0.3846(4) 0.9245(3) 0.1094(18) Uani 1 1 d . . .
H83 H 0.4388 0.4403 0.9153 0.131 Uiso 1 1 calc R . .
C84 C 0.4227(5) 0.3738(4) 1.0005(3) 0.1104(19) Uani 1 1 d . . .
H84 H 0.4165 0.4201 1.0390 0.132 Uiso 1 1 calc R . .
C85 C 0.4229(3) 0.3002(2) 1.0109(2) 0.0532(9) Uani 1 1 d . . .
H85 H 0.4177 0.2942 1.0594 0.064 Uiso 1 1 calc R . .
C86 C 0.4300(3) 0.2273(2) 0.9589(2) 0.0550(8) Uani 1 1 d . . .
H86 H 0.4347 0.1758 0.9726 0.066 Uiso 1 1 calc R . .
C87 C 0.4296(3) 0.2338(3) 0.8874(2) 0.0746(11) Uani 1 1 d . . .
H87 H 0.4270 0.1829 0.8483 0.090 Uiso 1 1 calc R . .
N1 N 0.41607(14) 0.25670(11) 0.23426(10) 0.0168(4) Uani 1 1 d . . .
N2 N 0.48611(14) 0.43833(11) 0.30944(10) 0.0167(4) Uani 1 1 d . A .
N3 N 0.35369(14) 0.40610(12) 0.39514(10) 0.0168(4) Uani 1 1 d . A .
N4 N 0.26873(14) 0.22624(12) 0.30867(10) 0.0166(4) Uani 1 1 d . A .
C64 C 0.3981(2) -0.02859(17) 0.10757(17) 0.0387(7) Uani 1 1 d . . .
H64 H 0.4286 -0.0194 0.1625 0.046 Uiso 1 1 calc R . .
N6 N 0.04542(17) -0.07760(13) 0.23378(12) 0.0296(5) Uani 1 1 d . A .
Ni1 Ni 0.38112(2) 0.331674(18) 0.311986(15) 0.01505(9) Uani 1 1 d . A .
O1 O -0.17843(16) -0.40058(11) -0.09621(10) 0.0385(5) Uani 1 1 d . . .

loop_
_atom_site_aniso_label
_atom_site_aniso_U_11
_atom_site_aniso_U_22
_atom_site_aniso_U_33
_atom_site_aniso_U_23
_atom_site_aniso_U_13
_atom_site_aniso_U_12
C1 0.0212(12) 0.0174(11) 0.0131(10) 0.0040(9) 0.0050(9) 0.0092(9)
C2 0.0260(13) 0.0176(11) 0.0170(11) 0.0047(9) 0.0092(10) 0.0115(10)
C3 0.0218(12) 0.0229(12) 0.0202(12) 0.0058(10) 0.0108(10) 0.0113(10)
C4 0.0177(11) 0.0206(11) 0.0143(11) 0.0026(9) 0.0059(9) 0.0089(9)
C5 0.0173(11) 0.0227(12) 0.0136(11) 0.0023(9) 0.0036(9) 0.0087(9)
C6 0.0145(11) 0.0197(11) 0.0139(11) 0.0000(9) 0.0028(9) 0.0052(9)
C7 0.0165(11) 0.0210(12) 0.0176(11) 0.0008(9) 0.0052(9) 0.0023(9)
C8 0.0209(12) 0.0160(11) 0.0166(11) 0.0019(9) 0.0046(9) 0.0050(9)
C9 0.0168(11) 0.0172(11) 0.0137(11) 0.0010(9) 0.0012(9) 0.0061(9)
C10 0.0166(11) 0.0161(11) 0.0126(10) -0.0015(9) 0.0005(9) 0.0063(9)
C11 0.0161(11) 0.0175(11) 0.0147(11) 0.0001(9) 0.0025(9) 0.0074(9)
C12 0.0229(12) 0.0192(12) 0.0195(12) -0.0005(9) 0.0073(10) 0.0090(10)
C13 0.0199(12) 0.0237(12) 0.0154(11) 0.0010(9) 0.0067(9) 0.0074(10)
C14 0.0164(11) 0.0201(11) 0.0134(10) 0.0021(9) 0.0035(9) 0.0083(9)
C15 0.0137(11) 0.0231(12) 0.0160(11) 0.0047(9) 0.0041(9) 0.0092(9)
C16 0.0144(11) 0.0196(11) 0.0180(11) 0.0052(9) 0.0057(9) 0.0085(9)
C17 0.0181(11) 0.0207(12) 0.0212(12) 0.0062(10) 0.0095(9) 0.0088(9)
C18 0.0157(11) 0.0176(11) 0.0194(11) 0.0033(9) 0.0038(9) 0.0078(9)
C19 0.0166(11) 0.0159(11) 0.0150(11) 0.0023(9) 0.0028(9) 0.0075(9)
C20 0.0203(12) 0.0147(11) 0.0156(11) 0.0038(9) 0.0045(9) 0.0083(9)
C21 0.012(3) 0.009(3) 0.009(3) 0.0025(17) 0.0030(18) 0.0039(17)
C22 0.023(3) 0.023(3) 0.025(3) 0.0073(18) 0.0043(19) 0.0115(19)
C23 0.016(3) 0.018(2) 0.017(3) 0.0058(16) 0.0060(18) 0.0068(16)
C24 0.016(2) 0.020(2) 0.020(3) 0.0058(16) 0.0072(18) 0.0090(17)
C25 0.020(2) 0.018(2) 0.018(2) 0.0047(16) 0.0067(16) 0.0072(18)
C26 0.014(2) 0.014(2) 0.014(2) 0.0047(16) 0.0059(15) 0.0045(17)
C27 0.029(4) 0.022(6) 0.038(5) 0.015(4) 0.018(3) 0.012(3)
C28 0.078(6) 0.102(8) 0.091(6) 0.082(6) 0.057(6) 0.054(6)
C29 0.067(5) 0.100(6) 0.030(3) 0.021(4) 0.013(3) -0.002(4)
C30 0.052(4) 0.077(5) 0.077(5) 0.047(4) 0.040(4) 0.020(4)
C31 0.026(4) 0.052(5) 0.009(4) 0.010(3) 0.009(3) 0.027(4)
C32 0.031(3) 0.062(4) 0.056(3) 0.039(3) 0.018(3) 0.036(3)
C33 0.030(3) 0.048(3) 0.055(4) 0.018(3) -0.012(3) 0.010(3)
C34 0.086(11) 0.147(13) 0.045(6) 0.039(7) 0.038(7) 0.098(10)
C21A 0.018(4) 0.015(4) 0.018(4) 0.004(3) -0.001(3) 0.012(3)
C22A 0.012(3) 0.010(3) 0.013(3) 0.002(2) 0.006(2) 0.006(2)
C23A 0.020(4) 0.017(3) 0.022(4) 0.003(3) 0.005(3) 0.012(3)
C24A 0.026(4) 0.023(3) 0.021(4) 0.008(3) 0.016(3) 0.010(3)
C25A 0.018(3) 0.022(4) 0.020(4) 0.006(3) 0.010(2) 0.010(3)
C26A 0.030(4) 0.017(4) 0.016(3) 0.008(3) 0.011(3) 0.006(3)
C27A 0.061(10) 0.025(5) 0.052(10) 0.025(5) 0.048(8) 0.031(5)
C28A 0.068(5) 0.030(3) 0.043(4) 0.008(3) 0.047(4) 0.017(3)
C29A 0.050(4) 0.025(3) 0.023(3) 0.007(2) 0.026(3) 0.011(3)
C30A 0.043(4) 0.015(3) 0.053(4) 0.006(3) 0.040(4) 0.003(3)
C31A 0.039(6) 0.081(10) 0.029(6) 0.023(5) 0.019(4) 0.032(6)
C32A 0.030(4) 0.085(6) 0.082(6) -0.001(5) 0.008(4) 0.029(4)
C33A 0.063(9) 0.045(5) 0.054(6) 0.018(4) 0.019(7) 0.047(5)
C35 0.0159(11) 0.0178(11) 0.0210(11) 0.0038(9) 0.0074(9) 0.0073(9)
C36 0.0219(12) 0.0195(11) 0.0150(11) 0.0002(9) 0.0057(9) 0.0072(9)
C37 0.0221(12) 0.0224(12) 0.0176(11) 0.0067(10) 0.0073(9) 0.0088(10)
C38 0.0227(12) 0.0187(11) 0.0229(12) 0.0053(10) 0.0078(10) 0.0107(10)
C39 0.0159(11) 0.0188(11) 0.0180(11) 0.0028(9) 0.0057(9) 0.0058(9)
C40 0.0167(11) 0.0195(11) 0.0172(11) 0.0042(9) 0.0038(9) 0.0067(9)
C41 0.0382(15) 0.0265(13) 0.0179(12) 0.0076(10) 0.0064(11) 0.0145(11)
C42 0.0348(19) 0.045(2) 0.0311(18) 0.0189(16) -0.0016(15) 0.0088(16)
C43 0.087(3) 0.043(2) 0.0263(18) 0.0096(16) -0.0028(19) 0.036(2)
C44 0.057(2) 0.073(3) 0.032(2) 0.030(2) 0.0187(18) 0.021(2)
C44A 0.061(13) 0.065(13) 0.021(9) 0.029(9) 0.013(8) 0.027(10)
C45 0.0259(13) 0.0205(12) 0.0165(11) 0.0016(9) 0.0046(10) 0.0121(10)
C46 0.0301(14) 0.0274(13) 0.0209(12) 0.0010(10) 0.0073(10) 0.0170(11)
C47 0.0301(14) 0.0277(13) 0.0256(13) -0.0054(11) -0.0002(11) 0.0143(11)
C48 0.0512(17) 0.0322(14) 0.0218(13) 0.0067(11) 0.0166(12) 0.0203(13)
C49 0.0176(11) 0.0198(11) 0.0149(11) -0.0013(9) 0.0045(9) 0.0034(9)
C50 0.0232(12) 0.0271(13) 0.0193(12) 0.0010(10) 0.0063(10) 0.0109(10)
C51 0.0186(12) 0.0371(14) 0.0203(12) -0.0012(11) 0.0069(10) 0.0082(11)
C52 0.0216(13) 0.0403(15) 0.0228(13) 0.0086(11) 0.0120(10) 0.0061(11)
C53 0.0193(12) 0.0342(14) 0.0260(13) 0.0092(11) 0.0089(10) 0.0054(11)
C54 0.0171(11) 0.0251(12) 0.0208(12) 0.0030(10) 0.0072(9) 0.0059(10)
C55 0.0303(15) 0.0510(17) 0.0285(14) 0.0017(13) 0.0158(12) 0.0190(13)
C56 0.110(5) 0.141(6) 0.068(3) 0.053(4) 0.065(3) 0.109(5)
C57 0.022(2) 0.071(3) 0.125(6) -0.040(4) 0.028(3) 0.005(2)
C58 0.037(2) 0.045(2) 0.034(2) -0.0019(18) 0.0209(17) 0.0155(17)
C59 0.030(2) 0.029(3) 0.031(3) 0.014(2) 0.018(2) 0.012(2)
C60 0.071(4) 0.057(3) 0.059(3) 0.040(3) 0.047(3) 0.036(3)
C61 0.035(2) 0.0279(19) 0.043(2) 0.0084(16) 0.0138(17) 0.0117(15)
C62 0.033(2) 0.036(2) 0.037(2) 0.0158(18) 0.0078(17) 0.0120(17)
C59A 0.054(13) 0.048(16) 0.052(16) 0.029(12) 0.041(13) 0.026(12)
C60A 0.038(8) 0.076(10) 0.044(8) 0.030(8) 0.026(7) 0.028(7)
C62A 0.079(13) 0.059(12) 0.051(11) 0.039(10) 0.034(10) 0.033(10)
C63 0.0249(12) 0.0206(12) 0.0255(13) 0.0047(10) 0.0159(10) 0.0095(10)
N5 0.0711(17) 0.0254(12) 0.0192(11) 0.0012(9) 0.0134(11) 0.0119(12)
C67 0.090(3) 0.0321(16) 0.0242(15) -0.0003(12) 0.0220(16) 0.0117(16)
C66 0.0521(18) 0.0237(14) 0.0419(17) -0.0035(12) 0.0306(15) 0.0090(13)
C65 0.060(2) 0.0241(14) 0.0554(19) 0.0101(13) 0.0276(16) 0.0217(14)
C68 0.0202(12) 0.0176(11) 0.0211(12) 0.0026(9) 0.0114(10) 0.0055(9)
C69 0.0208(12) 0.0192(12) 0.0266(13) 0.0040(10) 0.0064(10) 0.0074(10)
C70 0.0220(13) 0.0373(15) 0.0304(14) 0.0044(12) 0.0085(11) 0.0082(11)
C71 0.0247(13) 0.0242(13) 0.0320(14) -0.0016(11) 0.0123(11) -0.0027(11)
C72 0.0387(15) 0.0214(13) 0.0327(14) 0.0079(11) 0.0181(12) 0.0075(11)
C73 0.0219(12) 0.0221(12) 0.0173(11) 0.0058(10) 0.0090(10) 0.0117(10)
C74 0.0248(12) 0.0208(12) 0.0197(12) 0.0045(10) 0.0095(10) 0.0089(10)
C75 0.0266(13) 0.0196(12) 0.0186(11) 0.0030(9) 0.0099(10) 0.0077(10)
C76 0.0300(14) 0.0239(13) 0.0203(12) 0.0052(10) 0.0005(10) 0.0070(11)
C77 0.0433(16) 0.0187(12) 0.0282(14) 0.0100(11) 0.0028(12) 0.0100(11)
C78 0.0320(14) 0.0171(12) 0.0182(12) 0.0006(10) 0.0058(10) 0.0026(10)
C79 0.0285(13) 0.0278(13) 0.0199(12) 0.0053(10) 0.0033(10) 0.0105(11)
C80 0.0326(14) 0.0186(12) 0.0235(12) 0.0053(10) 0.0076(11) 0.0106(10)
C81 0.0339(15) 0.0322(15) 0.0280(14) -0.0011(12) -0.0007(12) -0.0010(12)
C82 0.092(3) 0.106(3) 0.076(3) 0.044(3) 0.043(3) 0.054(3)
C83 0.173(6) 0.122(4) 0.094(4) 0.059(3) 0.073(4) 0.098(4)
C84 0.127(4) 0.106(4) 0.087(3) 0.001(3) 0.009(3) 0.082(4)
C85 0.0384(18) 0.069(2) 0.060(2) 0.0396(19) 0.0147(16) 0.0198(17)
C86 0.0475(19) 0.061(2) 0.052(2) 0.0251(18) 0.0185(16) 0.0103(16)
C87 0.063(3) 0.082(3) 0.072(3) 0.020(2) 0.024(2) 0.024(2)
N1 0.0174(9) 0.0159(9) 0.0149(9) 0.0022(8) 0.0044(8) 0.0071(8)
N2 0.0166(9) 0.0159(9) 0.0140(9) -0.0001(7) 0.0043(7) 0.0065(8)
N3 0.0167(9) 0.0164(9) 0.0148(9) 0.0015(7) 0.0046(7) 0.0071(8)
N4 0.0179(9) 0.0164(9) 0.0138(9) 0.0020(7) 0.0043(7) 0.0080(8)
C64 0.0546(18) 0.0291(14) 0.0353(15) 0.0088(12) 0.0154(13) 0.0225(13)
N6 0.0335(12) 0.0239(11) 0.0300(11) 0.0067(9) 0.0137(10) 0.0091(9)
Ni1 0.01477(15) 0.01418(15) 0.01365(15) 0.00045(11) 0.00483(11) 0.00574(11)
O1 0.0436(11) 0.0213(9) 0.0281(10) 0.0037(8) -0.0031(8) -0.0004(8)

loop_
_atom_type_symbol
_atom_type_description
_atom_type_scat_dispersion_real
_atom_type_scat_dispersion_imag
_atom_type_scat_source
C C 0.0033 0.0016 'International Tables Vol C Tables 4.2.6.8 and 6.1.1.4'
H H 0.0000 0.0000 'International Tables Vol C Tables 4.2.6.8 and 6.1.1.4'
N N 0.0061 0.0033 'International Tables Vol C Tables 4.2.6.8 and 6.1.1.4'
O O 0.0106 0.0060 'International Tables Vol C Tables 4.2.6.8 and 6.1.1.4'
Ni Ni 0.3393 1.1124 'International Tables Vol C Tables 4.2.6.8 and 6.1.1.4'

loop_
_geom_angle_atom_site_label_1
_geom_angle_atom_site_label_2
_geom_angle_atom_site_label_3
_geom_angle
N1 C1 C20 124.32(19)
N1 C1 C2 109.79(19)
C20 C1 C2 125.83(19)
C3 C2 C1 106.36(19)
C3 C2 C63 125.0(2)
C1 C2 C63 128.6(2)
C2 C3 C4 108.1(2)
N1 C4 C5 125.76(19)
N1 C4 C3 109.69(19)
C5 C4 C3 123.7(2)
C4 C5 C6 120.8(2)
C4 C5 C21 115.3(4)
C6 C5 C21 123.9(4)
C4 C5 C21A 120.6(5)
C6 C5 C21A 117.5(5)
C21 C5 C21A 11.6(8)
N2 C6 C5 124.6(2)
N2 C6 C7 109.91(18)
C5 C6 C7 125.4(2)
C8 C7 C6 107.0(2)
C7 C8 C9 107.38(19)
N2 C9 C10 125.1(2)
N2 C9 C8 109.71(19)
C10 C9 C8 124.31(19)
C11 C10 C9 121.20(19)
C11 C10 C35 119.33(19)
C9 C10 C35 119.47(19)
N3 C11 C10 124.18(19)
N3 C11 C12 109.71(19)
C10 C11 C12 125.95(19)
C13 C12 C11 107.52(19)
C12 C13 C14 107.06(19)
N3 C14 C15 124.05(19)
N3 C14 C13 110.17(19)
C15 C14 C13 124.6(2)
C16 C15 C14 120.9(2)
C16 C15 C49 117.85(19)
C14 C15 C49 120.93(19)
N4 C16 C15 125.8(2)
N4 C16 C17 109.92(18)
C15 C16 C17 124.0(2)
C18 C17 C16 108.2(2)
C17 C18 C19 106.07(19)
C17 C18 C68 123.7(2)
C19 C18 C68 130.22(19)
N4 C19 C20 123.65(19)
N4 C19 C18 109.82(18)
C20 C19 C18 125.49(19)
C1 C20 C19 121.57(19)
C1 C20 C73 119.46(19)
C19 C20 C73 118.8(2)
C26 C21 C22 121.2(12)
C26 C21 C5 121.5(9)
C22 C21 C5 117.3(10)
C21 C22 C23 120.8(10)
C24 C23 C22 116.1(9)
C24 C23 C27 123.9(10)
C22 C23 C27 119.8(10)
C23 C24 C25 124.1(10)
C26 C25 C24 117.5(9)
C26 C25 C31 123.4(7)
C24 C25 C31 119.0(9)
C21 C26 C25 120.4(9)
C29 C27 C23 110.3(11)
C29 C27 C30 109.7(13)
C23 C27 C30 108.9(9)
C29 C27 C28 111.1(10)
C23 C27 C28 112.0(13)
C30 C27 C28 104.5(10)
C32 C31 C25 111.0(8)
C32 C31 C33 109.4(7)
C25 C31 C33 109.0(8)
C32 C31 C34 106.8(10)
C25 C31 C34 112.1(8)
C33 C31 C34 108.5(10)
C22A C21A C26A 116.3(15)
C22A C21A C5 127.2(12)
C26A C21A C5 116.4(11)
C21A C22A C23A 123.9(13)
C24A C23A C22A 117.0(10)
C24A C23A C27A 121.7(11)
C22A C23A C27A 121.2(11)
C23A C24A C25A 123.9(11)
C26A C25A C24A 115.9(10)
C26A C25A C31A 123.4(10)
C24A C25A C31A 120.5(10)
C25A C26A C21A 123.0(10)
C30A C27A C29A 115.9(9)
C30A C27A C23A 108.7(15)
C29A C27A C23A 108.0(15)
C30A C27A C28A 107.6(14)
C29A C27A C28A 106.7(14)
C23A C27A C28A 109.9(9)
C34A C31A C33A 111.9(13)
C34A C31A C25A 111.5(13)
C33A C31A C25A 112.1(13)
C34A C31A C32A 105.2(12)
C33A C31A C32A 107.3(13)
C25A C31A C32A 108.5(10)
C40 C35 C36 119.18(19)
C40 C35 C10 123.50(19)
C36 C35 C10 117.05(19)
C37 C36 C35 121.4(2)
C36 C37 C38 117.9(2)
C36 C37 C41 119.5(2)
C38 C37 C41 122.5(2)
C39 C38 C37 122.1(2)
C40 C39 C38 118.0(2)
C40 C39 C45 119.37(19)
C38 C39 C45 122.62(19)
C35 C40 C39 121.1(2)
C42A C41 C43 131.5(7)
C42A C41 C44A 107.2(10)
C43 C41 C44A 57.9(8)
C42A C41 C42 50.2(7)
C43 C41 C42 110.6(3)
C44A C41 C42 141.9(6)
C42A C41 C37 115.6(7)
C43 C41 C37 112.8(2)
C44A C41 C37 108.1(6)
C42 C41 C37 109.6(2)
C42A C41 C44 58.6(7)
C43 C41 C44 107.7(3)
C44A C41 C44 53.9(8)
C42 C41 C44 108.0(3)
C37 C41 C44 108.1(2)
C42A C41 C43A 111.8(10)
C43 C41 C43A 48.1(8)
C44A C41 C43A 105.1(11)
C42 C41 C43A 67.7(8)
C37 C41 C43A 108.5(8)
C44 C41 C43A 142.2(8)
C46 C45 C47 109.27(19)
C46 C45 C39 112.57(18)
C47 C45 C39 108.96(19)
C46 C45 C48 107.0(2)
C47 C45 C48 109.5(2)
C39 C45 C48 109.52(18)
C54 C49 C50 119.2(2)
C54 C49 C15 119.0(2)
C50 C49 C15 121.7(2)
C51 C50 C49 121.4(2)
C50 C51 C52 117.7(2)
C50 C51 C55 121.6(2)
C52 C51 C55 120.7(2)
C51 C52 C53 122.8(2)
C54 C53 C52 117.4(2)
C54 C53 C59A 128.1(9)
C52 C53 C59A 112.9(8)
C54 C53 C59 117.8(3)
C52 C53 C59 124.7(3)
C59A C53 C59 19.0(6)
C49 C54 C53 121.5(2)
C57A C55 C57 127.4(18)
C57A C55 C56A 121.3(18)
C57 C55 C56A 69.2(9)
C57A C55 C51 112.7(17)
C57 C55 C51 110.5(3)
C56A C55 C51 108.1(9)
C57A C55 C58 24.8(18)
C57 C55 C58 111.3(4)
C56A C55 C58 139.0(10)
C51 C55 C58 109.4(2)
C57A C55 C56 81.2(17)
C57 C55 C56 108.4(4)
C56A C55 C56 44.4(9)
C51 C55 C56 112.3(2)
C58 C55 C56 104.8(3)
C57A C55 C58A 110(2)
C57 C55 C58A 27.5(8)
C56A C55 C58A 96.5(12)
C51 C55 C58A 105.7(9)
C58 C55 C58A 88.8(9)
C56 C55 C58A 131.8(9)
C62 C59 C60 109.3(5)
C62 C59 C61 108.3(4)
C60 C59 C61 108.0(5)
C62 C59 C53 109.2(5)
C60 C59 C53 111.4(4)
C61 C59 C53 110.6(4)
C53 C59A C62A 107.2(16)
C53 C59A C61A 106.4(14)
C62A C59A C61A 105.4(16)
C53 C59A C60A 117.0(15)
C62A C59A C60A 111.0(16)
C61A C59A C60A 109.1(17)
N5 C63 C64 122.8(2)
N5 C63 C2 116.0(2)
C64 C63 C2 121.1(2)
C63 N5 C67 116.6(2)
N5 C67 C66 124.9(3)
C65 C66 C67 117.8(2)
C66 C65 C64 119.2(3)
N6 C68 C69 123.3(2)
N6 C68 C18 117.2(2)
C69 C68 C18 119.3(2)
C68 C69 C70 118.6(2)
C71 C70 C69 119.5(2)
C72 C71 C70 118.9(2)
N6 C72 C71 122.9(2)
C74 C73 C20 175.8(2)
C73 C74 C75 172.6(2)
C80 C75 C76 118.5(2)
C80 C75 C74 121.8(2)
C76 C75 C74 119.4(2)
C77 C76 C75 120.6(2)
C76 C77 C78 120.2(2)
O1 C78 C79 124.7(2)
O1 C78 C77 115.1(2)
C79 C78 C77 120.2(2)
C78 C79 C80 119.2(2)
C75 C80 C79 121.3(2)
C83 C82 C87 118.1(4)
C82 C83 C84 118.8(4)
C85 C84 C83 116.9(4)
C84 C85 C86 127.0(4)
C87 C86 C85 116.1(4)
C86 C87 C82 122.7(4)
C1 N1 C4 105.99(17)
C1 N1 Ni1 127.95(15)
C4 N1 Ni1 125.86(14)
C6 N2 C9 105.84(17)
C6 N2 Ni1 127.95(14)
C9 N2 Ni1 126.17(15)
C14 N3 C11 105.21(17)
C14 N3 Ni1 127.03(14)
C11 N3 Ni1 127.75(14)
C16 N4 C19 105.72(17)
C16 N4 Ni1 126.84(14)
C19 N4 Ni1 127.35(14)
C63 C64 C65 118.8(3)
C68 N6 C72 116.7(2)
N4 Ni1 N1 89.99(8)
N4 Ni1 N3 90.23(8)
N1 Ni1 N3 176.20(7)
N4 Ni1 N2 175.91(7)
N1 Ni1 N2 90.04(8)
N3 Ni1 N2 90.02(8)
C78 O1 C81 117.0(2)

loop_
_geom_bond_atom_site_label_1
_geom_bond_atom_site_label_2
_geom_bond_distance
C1 N1 1.382(3)
C1 C20 1.397(3)
C1 C2 1.452(3)
C2 C3 1.352(3)
C2 C63 1.495(3)
C3 C4 1.432(3)
C4 N1 1.381(3)
C4 C5 1.391(3)
C5 C6 1.395(3)
C5 C21 1.504(14)
C5 C21A 1.510(19)
C6 N2 1.374(3)
C6 C7 1.440(3)
C7 C8 1.351(3)
C8 C9 1.432(3)
C9 N2 1.387(3)
C9 C10 1.394(3)
C10 C11 1.392(3)
C10 C35 1.497(3)
C11 N3 1.386(3)
C11 C12 1.436(3)
C12 C13 1.344(3)
C13 C14 1.433(3)
C14 N3 1.383(3)
C14 C15 1.394(3)
C15 C16 1.392(3)
C15 C49 1.495(3)
C16 N4 1.378(3)
C16 C17 1.429(3)
C17 C18 1.351(3)
C18 C19 1.452(3)
C18 C68 1.491(3)
C19 N4 1.385(3)
C19 C20 1.400(3)
C20 C73 1.435(3)
C21 C26 1.352(16)
C21 C22 1.392(16)
C22 C23 1.400(17)
C23 C24 1.378(11)
C23 C27 1.531(17)
C24 C25 1.395(10)
C25 C26 1.389(16)
C25 C31 1.518(16)
C27 C29 1.48(2)
C27 C30 1.545(18)
C27 C28 1.548(14)
C31 C32 1.498(10)
C31 C33 1.516(14)
C31 C34 1.562(19)
C21A C22A 1.35(2)
C21A C26A 1.45(2)
C22A C23A 1.404(18)
C23A C24A 1.387(14)
C23A C27A 1.536(19)
C24A C25A 1.398(12)
C25A C26A 1.388(19)
C25A C31A 1.53(2)
C27A C30A 1.50(2)
C27A C29A 1.49(2)
C27A C28A 1.59(2)
C31A C34A 1.483(14)
C31A C33A 1.48(2)
C31A C32A 1.568(18)
C35 C40 1.389(3)
C35 C36 1.394(3)
C36 C37 1.391(3)
C37 C38 1.397(3)
C37 C41 1.542(3)
C38 C39 1.397(3)
C39 C40 1.396(3)
C39 C45 1.537(3)
C41 C42A 1.476(17)
C41 C43 1.505(4)
C41 C44A 1.528(19)
C41 C42 1.530(4)
C41 C44 1.542(4)
C41 C43A 1.55(2)
C45 C46 1.529(3)
C45 C47 1.532(3)
C45 C48 1.543(3)
C49 C54 1.389(3)
C49 C50 1.395(3)
C50 C51 1.387(3)
C51 C52 1.397(4)
C51 C55 1.535(3)
C52 C53 1.397(3)
C53 C54 1.395(3)
C53 C59A 1.48(3)
C53 C59 1.559(7)
C55 C57A 1.23(4)
C55 C57 1.485(5)
C55 C56A 1.49(2)
C55 C58 1.536(5)
C55 C56 1.556(5)
C55 C58A 1.69(3)
C59 C62 1.524(8)
C59 C60 1.529(7)
C59 C61 1.537(7)
C59A C62A 1.52(2)
C59A C61A 1.528(18)
C59A C60A 1.543(17)
C63 N5 1.329(3)
C63 C64 1.370(3)
N5 C67 1.342(3)
C67 C66 1.362(4)
C66 C65 1.358(4)
C65 C64 1.394(4)
C68 N6 1.349(3)
C68 C69 1.372(3)
C69 C70 1.378(3)
C70 C71 1.375(4)
C71 C72 1.368(4)
C72 N6 1.362(3)
C73 C74 1.198(3)
C74 C75 1.436(3)
C75 C80 1.387(3)
C75 C76 1.393(3)
C76 C77 1.378(3)
C77 C78 1.388(3)
C78 O1 1.370(3)
C78 C79 1.379(3)
C79 C80 1.392(3)
C81 O1 1.419(3)
C82 C83 1.367(6)
C82 C87 1.409(6)
C83 C84 1.500(7)
C84 C85 1.263(6)
C85 C86 1.388(5)
C86 C87 1.358(5)
N1 Ni1 1.9132(18)
N2 Ni1 1.9177(18)
N3 Ni1 1.9158(18)
N4 Ni1 1.9085(18)

loop_
_geom_torsion_atom_site_label_1
_geom_torsion_atom_site_label_2
_geom_torsion_atom_site_label_3
_geom_torsion_atom_site_label_4
_geom_torsion
N1 C1 C2 C3 1.6(2)
C20 C1 C2 C3 -175.7(2)
N1 C1 C2 C63 179.9(2)
C20 C1 C2 C63 2.7(4)
C1 C2 C3 C4 -2.8(2)
C63 C2 C3 C4 178.8(2)
C2 C3 C4 N1 3.1(2)
C2 C3 C4 C5 -166.8(2)
N1 C4 C5 C6 -5.1(3)
C3 C4 C5 C6 163.2(2)
N1 C4 C5 C21 176.2(5)
C3 C4 C5 C21 -15.5(5)
N1 C4 C5 C21A -172.2(6)
C3 C4 C5 C21A -3.9(7)
C4 C5 C6 N2 12.9(3)
C21 C5 C6 N2 -168.5(5)
C21A C5 C6 N2 -179.7(6)
C4 C5 C6 C7 -162.5(2)
C21 C5 C6 C7 16.1(6)
C21A C5 C6 C7 5.0(6)
N2 C6 C7 C8 -2.5(2)
C5 C6 C7 C8 173.5(2)
C6 C7 C8 C9 3.5(2)
C7 C8 C9 N2 -3.5(2)
C7 C8 C9 C10 166.6(2)
N2 C9 C10 C11 9.3(3)
C8 C9 C10 C11 -159.2(2)
N2 C9 C10 C35 -170.53(19)
C8 C9 C10 C35 21.0(3)
C9 C10 C11 N3 -15.2(3)
C35 C10 C11 N3 164.58(19)
C9 C10 C11 C12 159.9(2)
C35 C10 C11 C12 -20.3(3)
N3 C11 C12 C13 3.2(2)
C10 C11 C12 C13 -172.5(2)
C11 C12 C13 C14 -5.3(2)
C12 C13 C14 N3 5.9(2)
C12 C13 C14 C15 -162.3(2)
N3 C14 C15 C16 -6.2(3)
C13 C14 C15 C16 160.4(2)
N3 C14 C15 C49 -179.86(19)
C13 C14 C15 C49 -13.3(3)
C14 C15 C16 N4 14.6(3)
C49 C15 C16 N4 -171.6(2)
C14 C15 C16 C17 -159.0(2)
C49 C15 C16 C17 14.8(3)
N4 C16 C17 C18 -1.5(2)
C15 C16 C17 C18 173.0(2)
C16 C17 C18 C19 3.9(2)
C16 C17 C18 C68 -175.58(19)
C17 C18 C19 N4 -5.1(2)
C68 C18 C19 N4 174.3(2)
C17 C18 C19 C20 163.6(2)
C68 C18 C19 C20 -17.0(4)
N1 C1 C20 C19 -15.4(3)
C2 C1 C20 C19 161.5(2)
N1 C1 C20 C73 169.96(19)
C2 C1 C20 C73 -13.2(3)
N4 C19 C20 C1 4.7(3)
C18 C19 C20 C1 -162.5(2)
N4 C19 C20 C73 179.35(19)
C18 C19 C20 C73 12.2(3)
C4 C5 C21 C26 -63.8(9)
C6 C5 C21 C26 117.5(8)
C21A C5 C21 C26 176(5)
C4 C5 C21 C22 113.1(8)
C6 C5 C21 C22 -65.7(10)
C21A C5 C21 C22 -7(4)
C26 C21 C22 C23 -0.8(15)
C5 C21 C22 C23 -177.6(7)
C21 C22 C23 C24 0.7(13)
C21 C22 C23 C27 176.8(11)
C22 C23 C24 C25 0.3(12)
C27 C23 C24 C25 -175.6(10)
C23 C24 C25 C26 -1.2(12)
C23 C24 C25 C31 -177.0(8)
C22 C21 C26 C25 -0.3(14)
C5 C21 C26 C25 176.4(7)
C24 C25 C26 C21 1.2(12)
C31 C25 C26 C21 176.8(9)
C24 C23 C27 C29 85.8(12)
C22 C23 C27 C29 -89.9(13)
C24 C23 C27 C30 -34.7(16)
C22 C23 C27 C30 149.6(9)
C24 C23 C27 C28 -149.8(10)
C22 C23 C27 C28 34.5(16)
C26 C25 C31 C32 23.9(12)
C24 C25 C31 C32 -160.6(7)
C26 C25 C31 C33 -96.7(9)
C24 C25 C31 C33 78.8(9)
C26 C25 C31 C34 143.2(10)
C24 C25 C31 C34 -41.2(13)
C4 C5 C21A C22A 102.8(12)
C6 C5 C21A C22A -64.7(13)
C21 C5 C21A C22A 169(5)
C4 C5 C21A C26A -73.5(10)
C6 C5 C21A C26A 119.0(8)
C21 C5 C21A C26A -8(3)
C26A C21A C22A C23A 1.9(16)
C5 C21A C22A C23A -174.4(9)
C21A C22A C23A C24A -0.1(15)
C21A C22A C23A C27A -176.8(14)
C22A C23A C24A C25A -2.2(13)
C27A C23A C24A C25A 174.6(12)
C23A C24A C25A C26A 2.3(13)
C23A C24A C25A C31A 178.2(11)
C24A C25A C26A C21A -0.3(14)
C31A C25A C26A C21A -176.1(12)
C22A C21A C26A C25A -1.7(16)
C5 C21A C26A C25A 175.0(8)
C24A C23A C27A C30A -102.9(13)
C22A C23A C27A C30A 73.7(16)
C24A C23A C27A C29A 130.6(10)
C22A C23A C27A C29A -52.8(17)
C24A C23A C27A C28A 15(2)
C22A C23A C27A C28A -168.8(10)
C26A C25A C31A C34A -18.5(18)
C24A C25A C31A C34A 165.9(10)
C26A C25A C31A C33A 107.8(13)
C24A C25A C31A C33A -67.8(15)
C26A C25A C31A C32A -133.9(10)
C24A C25A C31A C32A 50.5(15)
C11 C10 C35 C40 57.0(3)
C9 C10 C35 C40 -123.2(2)
C11 C10 C35 C36 -116.9(2)
C9 C10 C35 C36 62.9(3)
C40 C35 C36 C37 -1.6(3)
C10 C35 C36 C37 172.6(2)
C35 C36 C37 C38 -1.8(3)
C35 C36 C37 C41 -179.7(2)
C36 C37 C38 C39 2.2(3)
C41 C37 C38 C39 180.0(2)
C37 C38 C39 C40 0.9(3)
C37 C38 C39 C45 -177.6(2)
C36 C35 C40 C39 4.9(3)
C10 C35 C40 C39 -168.9(2)
C38 C39 C40 C35 -4.5(3)
C45 C39 C40 C35 174.1(2)
C36 C37 C41 C42A 2.1(8)
C38 C37 C41 C42A -175.7(8)
C36 C37 C41 C43 180.0(3)
C38 C37 C41 C43 2.2(4)
C36 C37 C41 C44A -118.0(8)
C38 C37 C41 C44A 64.2(9)
C36 C37 C41 C42 56.4(3)
C38 C37 C41 C42 -121.4(3)
C36 C37 C41 C44 -61.1(3)
C38 C37 C41 C44 121.2(3)
C36 C37 C41 C43A 128.6(9)
C38 C37 C41 C43A -49.2(9)
C40 C39 C45 C46 -167.9(2)
C38 C39 C45 C46 10.7(3)
C40 C39 C45 C47 70.7(3)
C38 C39 C45 C47 -110.7(2)
C40 C39 C45 C48 -49.0(3)
C38 C39 C45 C48 129.6(2)
C16 C15 C49 C54 61.4(3)
C14 C15 C49 C54 -124.7(2)
C16 C15 C49 C50 -115.7(2)
C14 C15 C49 C50 58.1(3)
C54 C49 C50 C51 1.5(3)
C15 C49 C50 C51 178.7(2)
C49 C50 C51 C52 -0.8(3)
C49 C50 C51 C55 179.8(2)
C50 C51 C52 C53 -0.7(4)
C55 C51 C52 C53 178.6(2)
C51 C52 C53 C54 1.5(4)
C51 C52 C53 C59A 168.1(9)
C51 C52 C53 C59 -174.9(4)
C50 C49 C54 C53 -0.7(3)
C15 C49 C54 C53 -177.9(2)
C52 C53 C54 C49 -0.8(3)
C59A C53 C54 C49 -165.0(10)
C59 C53 C54 C49 175.9(3)
C50 C51 C55 C57A -91(2)
C52 C51 C55 C57A 89(2)
C50 C51 C55 C57 119.4(5)
C52 C51 C55 C57 -60.0(5)
C50 C51 C55 C56A 45.4(11)
C52 C51 C55 C56A -133.9(11)
C50 C51 C55 C58 -117.8(3)
C52 C51 C55 C58 62.8(4)
C50 C51 C55 C56 -1.9(4)
C52 C51 C55 C56 178.8(4)
C50 C51 C55 C58A 147.8(9)
C52 C51 C55 C58A -31.5(9)
C54 C53 C59 C62 58.2(5)
C52 C53 C59 C62 -125.3(4)
C59A C53 C59 C62 -69(3)
C54 C53 C59 C60 179.1(4)
C52 C53 C59 C60 -4.5(7)
C59A C53 C59 C60 51(3)
C54 C53 C59 C61 -60.8(5)
C52 C53 C59 C61 115.6(4)
C59A C53 C59 C61 172(4)
C54 C53 C59A C62A -128.9(12)
C52 C53 C59A C62A 66.3(13)
C59 C53 C59A C62A -66(3)
C54 C53 C59A C61A -16.5(18)
C52 C53 C59A C61A 178.7(10)
C59 C53 C59A C61A 46(3)
C54 C53 C59A C60A 105.7(13)
C52 C53 C59A C60A -59.1(18)
C59 C53 C59A C60A 169(5)
C3 C2 C63 N5 -81.6(3)
C1 C2 C63 N5 100.3(3)
C3 C2 C63 C64 95.6(3)
C1 C2 C63 C64 -82.4(3)
C64 C63 N5 C67 1.8(4)
C2 C63 N5 C67 179.0(3)
C63 N5 C67 C66 0.3(5)
N5 C67 C66 C65 -1.9(5)
C67 C66 C65 C64 1.4(5)
C17 C18 C68 N6 -73.5(3)
C19 C18 C68 N6 107.1(3)
C17 C18 C68 C69 102.4(3)
C19 C18 C68 C69 -76.9(3)
N6 C68 C69 C70 -0.1(4)
C18 C68 C69 C70 -175.8(2)
C68 C69 C70 C71 -0.3(4)
C69 C70 C71 C72 0.1(4)
C70 C71 C72 N6 0.6(4)
C1 C20 C73 C74 -159(3)
C19 C20 C73 C74 27(3)
C20 C73 C74 C75 -56(4)
C73 C74 C75 C80 112.1(18)
C73 C74 C75 C76 -61.3(19)
C80 C75 C76 C77 -1.7(4)
C74 C75 C76 C77 171.9(2)
C75 C76 C77 C78 0.3(4)
C76 C77 C78 O1 -178.7(2)
C76 C77 C78 C79 1.4(4)
O1 C78 C79 C80 178.5(2)
C77 C78 C79 C80 -1.7(4)
C76 C75 C80 C79 1.4(4)
C74 C75 C80 C79 -172.0(2)
C78 C79 C80 C75 0.3(4)
C87 C82 C83 C84 -3.3(8)
C82 C83 C84 C85 4.9(8)
C83 C84 C85 C86 -0.9(7)
C84 C85 C86 C87 -4.4(6)
C85 C86 C87 C82 6.1(6)
C83 C82 C87 C86 -2.3(7)
C20 C1 N1 C4 177.64(19)
C2 C1 N1 C4 0.3(2)
C20 C1 N1 Ni1 2.5(3)
C2 C1 N1 Ni1 -174.80(14)
C5 C4 N1 C1 167.6(2)
C3 C4 N1 C1 -2.1(2)
C5 C4 N1 Ni1 -17.1(3)
C3 C4 N1 Ni1 173.20(14)
C5 C6 N2 C9 -175.7(2)
C7 C6 N2 C9 0.3(2)
C5 C6 N2 Ni1 2.0(3)
C7 C6 N2 Ni1 178.02(14)
C10 C9 N2 C6 -168.1(2)
C8 C9 N2 C6 1.8(2)
C10 C9 N2 Ni1 14.2(3)
C8 C9 N2 Ni1 -175.88(14)
C15 C14 N3 C11 164.5(2)
C13 C14 N3 C11 -3.8(2)
C15 C14 N3 Ni1 -16.6(3)
C13 C14 N3 Ni1 175.09(14)
C10 C11 N3 C14 176.2(2)
C12 C11 N3 C14 0.4(2)
C10 C11 N3 Ni1 -2.6(3)
C12 C11 N3 Ni1 -178.40(14)
C15 C16 N4 C19 -176.1(2)
C17 C16 N4 C19 -1.8(2)
C15 C16 N4 Ni1 0.4(3)
C17 C16 N4 Ni1 174.77(14)
C20 C19 N4 C16 -164.8(2)
C18 C19 N4 C16 4.2(2)
C20 C19 N4 Ni1 18.7(3)
C18 C19 N4 Ni1 -172.32(14)
N5 C63 C64 C65 -2.2(4)
C2 C63 C64 C65 -179.3(2)
C66 C65 C64 C63 0.5(4)
C69 C68 N6 C72 0.7(3)
C18 C68 N6 C72 176.5(2)
C71 C72 N6 C68 -0.9(4)
C16 N4 Ni1 N1 160.62(17)
C19 N4 Ni1 N1 -23.59(17)
C16 N4 Ni1 N3 -15.59(18)
C19 N4 Ni1 N3 160.20(17)
C16 N4 Ni1 N2 -109.0(10)
C19 N4 Ni1 N2 66.8(11)
C1 N1 Ni1 N4 13.46(18)
C4 N1 Ni1 N4 -160.76(17)
C1 N1 Ni1 N3 106.7(11)
C4 N1 Ni1 N3 -67.5(12)
C1 N1 Ni1 N2 -162.45(17)
C4 N1 Ni1 N2 23.32(17)
C14 N3 Ni1 N4 23.35(18)
C11 N3 Ni1 N4 -158.05(18)
C14 N3 Ni1 N1 -69.9(12)
C11 N3 Ni1 N1 108.7(11)
C14 N3 Ni1 N2 -160.73(18)
C11 N3 Ni1 N2 17.88(18)
C6 N2 Ni1 N4 -106.9(10)
C9 N2 Ni1 N4 70.3(11)
C6 N2 Ni1 N1 -16.54(18)
C9 N2 Ni1 N1 160.69(17)
C6 N2 Ni1 N3 159.66(18)
C9 N2 Ni1 N3 -23.11(17)
C79 C78 O1 C81 0.3(4)
C77 C78 O1 C81 -179.6(2)
